data_7044730
loop_
_publ_author_name
'Yuan, Juan'
'Liu, Mei-Jiao'
'Liu, Cai-Ming'
'Kou, Hui-Zhong'

_publ_section_title
;
 Iron(III) complexes of 2-methyl-6-(pyrimidin-2-yl-hydrazonomethyl)-phenol
 as spin-crossover molecular materials
;
_journal_name_full 'Dalton Transactions'
_journal_paper_doi 10.1039/C7DT03233A
_journal_year 2017
_chemical_formula_moiety 'C24 H22 Fe N8 O2, B F4'
_chemical_formula_sum 'C24 H22 B F4 Fe N8 O2'
_chemical_formula_weight 597.15
_chemical_name_systematic
;
 ?
;
_space_group_crystal_system monoclinic
_space_group_IT_number 14
_space_group_name_Hall '-P 2ybc'
_space_group_name_H-M_alt 'P 1 21/c 1'
_symmetry_space_group_name_Hall '-P 2ybc'
_symmetry_space_group_name_H-M 'P 1 21/c 1'
_atom_sites_solution_hydrogens geom
_audit_creation_date 2017-06-05
_audit_creation_method
;
Olex2 1.2
(compiled 2017.03.28 svn.r3405 for OlexSys, GUI svn.r5337)
;
_audit_update_record
;
2017-08-13 deposited with the CCDC.
2017-11-09 downloaded from the CCDC.
;
_cell_angle_alpha 90
_cell_angle_beta 105.58(3)
_cell_angle_gamma 90
_cell_formula_units_Z 4
_cell_length_a 9.3037(19)
_cell_length_b 18.376(4)
_cell_length_c 15.821(3)
_cell_measurement_reflns_used 12851
_cell_measurement_temperature 293(2)
_cell_measurement_theta_max 27.42
_cell_measurement_theta_min 3.01
_cell_volume 2605.4(10)
_computing_cell_refinement 'crystalstructure 3.6.0 (Rigaku, 2004)'
_computing_data_collection 'crystalstructure 3.6.0 (Rigaku, 2004)'
_computing_data_reduction 'crystalstructure 3.6.0 (Rigaku, 2004)'
_computing_molecular_graphics 'Olex2 (Dolomanov et al., 2009)'
_computing_publication_material 'Olex2 (Dolomanov et al., 2009)'
_computing_structure_refinement 'ShelXL (Sheldrick, 2015)'
_computing_structure_solution 'SHELXS-97 (Sheldrick, 1990)'
_diffrn_ambient_temperature 293(2)
_diffrn_measured_fraction_theta_full 0.996
_diffrn_measured_fraction_theta_max 0.997
_diffrn_measurement_device_type 'Rigaku R-AXIS RAPID IP'
_diffrn_measurement_method '\w scans'
_diffrn_radiation_monochromator graphite
_diffrn_radiation_type MoK\a
_diffrn_radiation_wavelength 0.71073
_diffrn_reflns_av_R_equivalents 0.0766
_diffrn_reflns_av_unetI/netI 0.0708
_diffrn_reflns_Laue_measured_fraction_full 0.996
_diffrn_reflns_Laue_measured_fraction_max 0.997
_diffrn_reflns_limit_h_max 11
_diffrn_reflns_limit_h_min -11
_diffrn_reflns_limit_k_max 23
_diffrn_reflns_limit_k_min -23
_diffrn_reflns_limit_l_max 20
_diffrn_reflns_limit_l_min -20
_diffrn_reflns_number 22518
_diffrn_reflns_point_group_measured_fraction_full 0.996
_diffrn_reflns_point_group_measured_fraction_max 0.997
_diffrn_reflns_theta_full 25.242
_diffrn_reflns_theta_max 27.000
_diffrn_reflns_theta_min 3.008
_exptl_absorpt_coefficient_mu 0.647
_exptl_absorpt_correction_T_max 1.000
_exptl_absorpt_correction_T_min 0.431
_exptl_absorpt_correction_type empirical
_exptl_crystal_colour brown
_exptl_crystal_density_diffrn 1.522
_exptl_crystal_description rod
_exptl_crystal_F_000 1220
_exptl_crystal_size_max 0.3
_exptl_crystal_size_mid 0.15
_exptl_crystal_size_min 0.05
_refine_diff_density_max 0.473
_refine_diff_density_min -0.507
_refine_diff_density_rms 0.072
_refine_ls_extinction_coef 0.0079(16)
_refine_ls_extinction_expression Fc^*^=kFc[1+0.001xFc^2^\l^3^/sin(2\q)]^-1/4^
_refine_ls_extinction_method SHELXL
_refine_ls_goodness_of_fit_ref 1.068
_refine_ls_hydrogen_treatment constr
_refine_ls_matrix_type full
_refine_ls_number_parameters 362
_refine_ls_number_reflns 5661
_refine_ls_number_restraints 0
_refine_ls_restrained_S_all 1.068
_refine_ls_R_factor_all 0.1074
_refine_ls_R_factor_gt 0.0641
_refine_ls_shift/su_max 0.001
_refine_ls_shift/su_mean 0.000
_refine_ls_structure_factor_coef Fsqd
_refine_ls_weighting_details
;
 w=1/[\s^2^(Fo^2^)+(0.1022P)^2^]
 where P=(Fo^2^+2Fc^2^)/3
;
_refine_ls_weighting_scheme calc
_refine_ls_wR_factor_gt 0.1723
_refine_ls_wR_factor_ref 0.1994
_reflns_Friedel_coverage 0.000
_reflns_number_gt 3368
_reflns_number_total 5661
_reflns_threshold_expression 'I > 2\s(I)'
_cod_data_source_file c7dt03233a2.cif
_cod_data_source_block 2
_cod_depositor_comments
;
The following automatic conversions were performed:

'_exptl_absorpt_correction_type' value 'Empirical' changed to
'empirical' according to
/home/data/users/saulius/crontab/automatic-downloads/rss-feeds/RSC/lib/dictionaries/cif_core.dic
dictionary named 'cif_core.dic' version 2.4.2 from 2011-04-26.

Automatic conversion script
Id: cif_fix_values 4973 2017-02-22 13:04:09Z antanas 
;
_cod_original_cell_volume 2605.3(10)
_cod_database_code 7044730
_shelxl_version_number 2013-2
_shelx_space_group_comment
;
The symmetry employed for this shelxl refinement is uniquely defined
by the following loop, which should always be used as a source of
symmetry information in preference to the above space-group names.
They are only intended as comments.
;
_olex2_refinement_description
;
1. Fixed Uiso
 At 1.2 times of:
  All C(H) groups, All N(H) groups
 At 1.5 times of:
  All C(H,H,H) groups
2.a Me refined with riding coordinates:
 C12(H12A,H12B,H12C), C24(H24A,H24B,H24C)
2.b Aromatic/amide H refined with riding coordinates:
 C3(H3), C4(H4), C5(H5), C7(H7), C9(H9), C10(H10), C11(H11), C15(H15),
 C16(H16), C17(H17), C19(H19), C21(H21), C22(H22), C23(H23), N3(H3A), N7(H7A)
;
_olex2_submission_special_instructions 'No special instructions were received'

loop_
_space_group_symop_operation_xyz
'x, y, z'
'-x, y+1/2, -z+1/2'
'-x, -y, -z'
'x, -y-1/2, z-1/2'

loop_
_atom_site_label
_atom_site_type_symbol
_atom_site_fract_x
_atom_site_fract_y
_atom_site_fract_z
_atom_site_U_iso_or_equiv
_atom_site_adp_type
_atom_site_occupancy
_atom_site_site_symmetry_order
_atom_site_calc_flag
_atom_site_refinement_flags_posn
Fe1 Fe 0.81573(6) 0.89147(3) 0.24033(3) 0.0486(2) Uani 1 1 d .
B1 B 1.4261(8) 0.7750(4) 0.4403(5) 0.0901(19) Uani 1 1 d .
F1 F 1.3277(8) 0.8100(4) 0.4664(5) 0.285(5) Uani 1 1 d .
F2 F 1.3706(6) 0.7082(3) 0.4031(3) 0.180(2) Uani 1 1 d .
F3 F 1.5435(6) 0.7559(2) 0.5051(3) 0.1656(19) Uani 1 1 d .
F4 F 1.4696(4) 0.81131(17) 0.3783(2) 0.1052(10) Uani 1 1 d .
C1 C 0.4985(4) 0.94271(19) 0.1804(3) 0.0584(10) Uani 1 1 d .
C2 C 0.3783(5) 0.9685(2) 0.2112(4) 0.0695(13) Uani 1 1 d .
C3 C 0.2417(5) 0.9790(3) 0.1507(4) 0.0825(15) Uani 1 1 d .
H3 H 0.1620 0.9956 0.1704 0.099 Uiso 1 1 calc R
C4 C 0.2192(5) 0.9656(3) 0.0619(5) 0.0912(17) Uani 1 1 d .
H4 H 0.1260 0.9740 0.0232 0.109 Uiso 1 1 calc R
C5 C 0.3337(5) 0.9400(2) 0.0309(4) 0.0775(13) Uani 1 1 d .
H5 H 0.3186 0.9305 -0.0286 0.093 Uiso 1 1 calc R
C6 C 0.4763(4) 0.9280(2) 0.0909(3) 0.0607(11) Uani 1 1 d .
C7 C 0.5916(4) 0.89933(19) 0.0542(3) 0.0556(10) Uani 1 1 d .
H7 H 0.5691 0.8928 -0.0063 0.067 Uiso 1 1 calc R
C8 C 0.9508(4) 0.82603(19) 0.1045(3) 0.0505(9) Uani 1 1 d .
C9 C 1.1729(4) 0.7733(2) 0.1096(3) 0.0659(11) Uani 1 1 d .
H9 H 1.2368 0.7498 0.0823 0.079 Uiso 1 1 calc R
C10 C 1.2248(4) 0.7897(2) 0.1966(3) 0.0639(11) Uani 1 1 d .
H10 H 1.3223 0.7789 0.2279 0.077 Uiso 1 1 calc R
C11 C 1.1277(4) 0.8227(2) 0.2364(3) 0.0531(9) Uani 1 1 d .
H11 H 1.1583 0.8323 0.2963 0.064 Uiso 1 1 calc R
C12 C 0.4030(6) 0.9823(3) 0.3080(4) 0.0859(16) Uani 1 1 d .
H12A H 0.3122 0.9998 0.3186 0.129 Uiso 1 1 calc R
H12B H 0.4801 1.0181 0.3272 0.129 Uiso 1 1 calc R
H12C H 0.4323 0.9379 0.3398 0.129 Uiso 1 1 calc R
C13 C 1.0204(5) 1.0089(2) 0.3368(3) 0.0611(11) Uani 1 1 d .
C14 C 1.0629(5) 1.0827(2) 0.3314(4) 0.0751(14) Uani 1 1 d .
C15 C 1.1685(7) 1.1117(3) 0.4021(5) 0.0919(19) Uani 1 1 d .
H15 H 1.1955 1.1602 0.3995 0.110 Uiso 1 1 calc R
C16 C 1.2349(7) 1.0725(3) 0.4754(5) 0.0954(18) Uani 1 1 d .
H16 H 1.3081 1.0940 0.5204 0.114 Uiso 1 1 calc R
C17 C 1.1938(5) 1.0009(3) 0.4832(3) 0.0798(14) Uani 1 1 d .
H17 H 1.2387 0.9743 0.5333 0.096 Uiso 1 1 calc R
C18 C 1.0815(5) 0.9680(2) 0.4131(3) 0.0627(11) Uani 1 1 d .
C19 C 1.0339(4) 0.8974(2) 0.4282(3) 0.0583(10) Uani 1 1 d .
H19 H 1.0787 0.8755 0.4819 0.070 Uiso 1 1 calc R
C20 C 0.7852(4) 0.75529(19) 0.3414(2) 0.0496(9) Uani 1 1 d .
C21 C 0.6316(4) 0.6578(2) 0.3121(3) 0.0603(10) Uani 1 1 d .
H21 H 0.5959 0.6146 0.3295 0.072 Uiso 1 1 calc R
C22 C 0.5699(5) 0.6827(2) 0.2270(3) 0.0601(10) Uani 1 1 d .
H22 H 0.4961 0.6565 0.1873 0.072 Uiso 1 1 calc R
C23 C 0.6223(4) 0.7470(2) 0.2042(3) 0.0558(9) Uani 1 1 d .
H23 H 0.5816 0.7656 0.1482 0.067 Uiso 1 1 calc R
C24 C 0.9882(6) 1.1253(3) 0.2499(4) 0.0982(19) Uani 1 1 d .
H24A H 1.0268 1.1740 0.2552 0.147 Uiso 1 1 calc R
H24B H 0.8825 1.1267 0.2430 0.147 Uiso 1 1 calc R
H24C H 1.0077 1.1023 0.1996 0.147 Uiso 1 1 calc R
N2 N 0.7250(3) 0.88213(15) 0.1012(2) 0.0501(7) Uani 1 1 d .
N3 N 0.8161(3) 0.84952(18) 0.0562(2) 0.0593(8) Uani 1 1 d .
H3A H 0.7884 0.8444 0.0001 0.071 Uiso 1 1 calc R
N1 N 0.9882(3) 0.84145(16) 0.1900(2) 0.0492(7) Uani 1 1 d .
N4 N 1.0346(3) 0.78939(18) 0.0615(2) 0.0577(8) Uani 1 1 d .
N6 N 0.9306(3) 0.86056(16) 0.3714(2) 0.0519(7) Uani 1 1 d .
N7 N 0.8950(4) 0.79314(17) 0.3982(2) 0.0583(8) Uani 1 1 d .
H7A H 0.9405 0.7758 0.4488 0.070 Uiso 1 1 calc R
N5 N 0.7321(3) 0.78451(15) 0.26121(19) 0.0477(7) Uani 1 1 d .
N8 N 0.7395(4) 0.69324(16) 0.3695(2) 0.0556(8) Uani 1 1 d .
O1 O 0.6290(3) 0.93276(14) 0.23776(19) 0.0622(7) Uani 1 1 d .
O2 O 0.9214(3) 0.97969(14) 0.2675(2) 0.0635(7) Uani 1 1 d .

loop_
_atom_site_aniso_label
_atom_site_aniso_U_11
_atom_site_aniso_U_22
_atom_site_aniso_U_33
_atom_site_aniso_U_23
_atom_site_aniso_U_13
_atom_site_aniso_U_12
Fe1 0.0499(4) 0.0454(3) 0.0543(4) -0.0009(2) 0.0205(3) 0.0026(2)
B1 0.095(4) 0.083(4) 0.085(5) 0.026(3) 0.011(4) 0.000(4)
F1 0.336(8) 0.274(7) 0.363(9) 0.169(7) 0.296(8) 0.197(7)
F2 0.193(4) 0.154(4) 0.161(4) 0.035(3) -0.008(3) -0.074(3)
F3 0.227(5) 0.141(3) 0.083(2) 0.017(2) -0.035(3) 0.029(3)
F4 0.119(2) 0.106(2) 0.087(2) 0.0214(17) 0.0218(18) -0.0135(19)
C1 0.050(2) 0.0402(19) 0.092(3) 0.0040(19) 0.031(2) 0.0048(17)
C2 0.061(3) 0.041(2) 0.121(4) 0.002(2) 0.049(3) 0.004(2)
C3 0.057(3) 0.064(3) 0.136(5) 0.011(3) 0.044(3) 0.016(2)
C4 0.045(3) 0.079(3) 0.149(6) 0.012(3) 0.026(3) 0.017(2)
C5 0.052(2) 0.073(3) 0.103(4) 0.009(3) 0.013(2) 0.010(2)
C6 0.046(2) 0.051(2) 0.086(3) 0.005(2) 0.020(2) 0.0075(18)
C7 0.046(2) 0.055(2) 0.065(3) 0.0046(18) 0.0139(18) 0.0053(18)
C8 0.046(2) 0.051(2) 0.057(2) 0.0002(17) 0.0166(17) 0.0042(17)
C9 0.050(2) 0.080(3) 0.069(3) -0.010(2) 0.019(2) 0.014(2)
C10 0.046(2) 0.075(3) 0.070(3) -0.005(2) 0.0126(19) 0.011(2)
C11 0.049(2) 0.060(2) 0.051(2) -0.0045(17) 0.0150(17) 0.0058(18)
C12 0.086(3) 0.068(3) 0.123(5) 0.001(3) 0.062(3) 0.017(3)
C13 0.059(2) 0.051(2) 0.086(3) -0.017(2) 0.042(2) -0.0088(19)
C14 0.079(3) 0.050(2) 0.116(4) -0.018(3) 0.060(3) -0.008(2)
C15 0.099(4) 0.060(3) 0.143(6) -0.043(3) 0.078(4) -0.034(3)
C16 0.095(4) 0.092(4) 0.115(5) -0.050(4) 0.055(4) -0.036(3)
C17 0.079(3) 0.090(3) 0.081(3) -0.031(3) 0.040(3) -0.027(3)
C18 0.062(2) 0.060(2) 0.076(3) -0.024(2) 0.036(2) -0.014(2)
C19 0.055(2) 0.068(3) 0.056(3) -0.0124(19) 0.0210(18) -0.006(2)
C20 0.054(2) 0.0474(19) 0.051(2) -0.0011(16) 0.0218(17) 0.0014(17)
C21 0.061(2) 0.0433(19) 0.079(3) 0.0009(19) 0.023(2) -0.0065(18)
C22 0.058(2) 0.051(2) 0.070(3) -0.0099(19) 0.015(2) -0.0080(19)
C23 0.056(2) 0.059(2) 0.052(2) -0.0035(18) 0.0127(18) -0.0007(19)
C24 0.113(4) 0.051(3) 0.151(6) 0.002(3) 0.071(4) -0.006(3)
N2 0.0449(17) 0.0521(17) 0.056(2) 0.0016(14) 0.0185(14) 0.0098(14)
N3 0.0517(18) 0.079(2) 0.0474(19) -0.0057(16) 0.0134(14) 0.0139(17)
N1 0.0490(17) 0.0501(17) 0.0508(19) -0.0016(13) 0.0174(14) 0.0037(14)
N4 0.0521(18) 0.069(2) 0.054(2) -0.0088(16) 0.0185(15) 0.0113(16)
N6 0.0552(18) 0.0505(16) 0.0532(19) -0.0055(14) 0.0202(14) -0.0082(15)
N7 0.067(2) 0.0561(18) 0.0465(19) 0.0027(14) 0.0071(15) -0.0155(16)
N5 0.0472(16) 0.0467(16) 0.0499(19) -0.0041(13) 0.0143(13) -0.0048(14)
N8 0.0607(19) 0.0471(17) 0.060(2) 0.0016(14) 0.0182(16) -0.0042(15)
O1 0.0588(16) 0.0623(17) 0.0709(19) -0.0013(13) 0.0265(14) 0.0140(14)
O2 0.0679(18) 0.0504(15) 0.075(2) -0.0001(13) 0.0243(15) -0.0036(13)

loop_
_atom_type_symbol
_atom_type_description
_atom_type_scat_dispersion_real
_atom_type_scat_dispersion_imag
_atom_type_scat_source
C C 0.0033 0.0016 'International Tables Vol C Tables 4.2.6.8 and 6.1.1.4'
H H 0.0000 0.0000 'International Tables Vol C Tables 4.2.6.8 and 6.1.1.4'
B B 0.0013 0.0007 'International Tables Vol C Tables 4.2.6.8 and 6.1.1.4'
F F 0.0171 0.0103 'International Tables Vol C Tables 4.2.6.8 and 6.1.1.4'
Fe Fe 0.3463 0.8444 'International Tables Vol C Tables 4.2.6.8 and 6.1.1.4'
N N 0.0061 0.0033 'International Tables Vol C Tables 4.2.6.8 and 6.1.1.4'
O O 0.0106 0.0060 'International Tables Vol C Tables 4.2.6.8 and 6.1.1.4'

loop_
_geom_angle_atom_site_label_1
_geom_angle_atom_site_label_2
_geom_angle_atom_site_label_3
_geom_angle
N2 Fe1 N1 73.50(11)
N2 Fe1 N5 91.46(11)
N6 Fe1 N2 158.65(12)
N6 Fe1 N1 90.99(12)
N6 Fe1 N5 73.64(11)
N5 Fe1 N1 90.17(11)
O1 Fe1 N2 84.48(12)
O1 Fe1 N1 157.98(12)
O1 Fe1 N6 110.18(12)
O1 Fe1 N5 90.11(12)
O2 Fe1 N2 109.89(12)
O2 Fe1 N1 93.20(12)
O2 Fe1 N6 85.03(12)
O2 Fe1 N5 158.46(12)
O2 Fe1 O1 94.58(12)
F1 B1 F2 111.3(7)
F1 B1 F3 113.4(7)
F1 B1 F4 111.8(5)
F3 B1 F2 103.1(5)
F3 B1 F4 110.5(6)
F4 B1 F2 106.3(6)
C6 C1 C2 119.8(4)
O1 C1 C2 118.4(4)
O1 C1 C6 121.8(3)
C1 C2 C12 119.2(4)
C3 C2 C1 118.1(5)
C3 C2 C12 122.7(4)
C2 C3 C4 122.5(4)
C5 C4 C3 120.2(5)
C4 C5 C6 119.2(5)
C1 C6 C5 120.1(4)
C1 C6 C7 123.5(4)
C5 C6 C7 116.4(4)
N2 C7 C6 123.6(4)
N1 C8 N3 117.1(3)
N1 C8 N4 126.2(3)
N4 C8 N3 116.7(4)
N4 C9 C10 123.3(4)
C9 C10 C11 117.5(4)
N1 C11 C10 121.2(4)
C18 C13 C14 120.5(4)
O2 C13 C14 118.3(4)
O2 C13 C18 121.2(3)
C13 C14 C24 118.3(5)
C15 C14 C13 117.9(5)
C15 C14 C24 123.7(5)
C16 C15 C14 123.1(5)
C15 C16 C17 120.2(5)
C16 C17 C18 119.5(6)
C13 C18 C17 118.7(4)
C13 C18 C19 124.4(4)
C19 C18 C17 116.9(5)
N6 C19 C18 124.2(4)
N5 C20 N7 116.2(3)
N8 C20 N7 117.8(3)
N8 C20 N5 126.0(3)
N8 C21 C22 122.7(3)
C23 C22 C21 117.1(4)
N5 C23 C22 121.7(4)
C7 N2 Fe1 128.2(3)
C7 N2 N3 115.7(3)
N3 N2 Fe1 115.9(2)
C8 N3 N2 116.8(3)
C8 N1 Fe1 116.3(2)
C8 N1 C11 116.6(3)
C11 N1 Fe1 127.1(3)
C9 N4 C8 115.0(3)
C19 N6 Fe1 127.6(3)
C19 N6 N7 116.4(3)
N7 N6 Fe1 116.0(2)
C20 N7 N6 117.2(3)
C20 N5 Fe1 116.7(2)
C20 N5 C23 116.4(3)
C23 N5 Fe1 126.6(2)
C21 N8 C20 116.1(3)
C1 O1 Fe1 138.0(3)
C13 O2 Fe1 137.1(3)

loop_
_geom_bond_atom_site_label_1
_geom_bond_atom_site_label_2
_geom_bond_distance
Fe1 N2 2.143(3)
Fe1 N1 2.177(3)
Fe1 N6 2.139(3)
Fe1 N5 2.171(3)
Fe1 O1 1.886(3)
Fe1 O2 1.885(3)
B1 F1 1.275(8)
B1 F2 1.398(8)
B1 F3 1.328(7)
B1 F4 1.336(7)
C1 C2 1.416(5)
C1 C6 1.401(6)
C1 O1 1.319(5)
C2 C3 1.383(7)
C2 C12 1.508(7)
C3 C4 1.386(8)
C4 C5 1.371(7)
C5 C6 1.426(6)
C6 C7 1.449(6)
C7 N2 1.303(5)
C8 N3 1.352(4)
C8 N1 1.333(5)
C8 N4 1.345(5)
C9 C10 1.365(6)
C9 N4 1.340(5)
C10 C11 1.373(5)
C11 N1 1.352(5)
C13 C14 1.420(6)
C13 C18 1.406(6)
C13 O2 1.341(5)
C14 C15 1.381(7)
C14 C24 1.509(8)
C15 C16 1.364(8)
C16 C17 1.386(7)
C17 C18 1.437(6)
C18 C19 1.412(6)
C19 N6 1.313(5)
C20 N7 1.358(4)
C20 N5 1.343(5)
C20 N8 1.335(5)
C21 C22 1.392(6)
C21 N8 1.329(5)
C22 C23 1.363(5)
C23 N5 1.356(4)
N2 N3 1.381(4)
N6 N7 1.378(4)
